data_4304667
loop_
_publ_author_name
'Jianhong Bi'
'Lingtao Kong'
'Zixiang Huang'
'Jinhuai Liu'

_publ_section_title
;
Self-Encapsulation of [MII(phen)2(H2O)2]2+ (M = Co, Zn) in One-Dimensional
Nanochannels of [MII(H2O)6(BTC)2]4- (M = Co, Cu, Mn): A High HQ/CAT Ratio
Catalyst for Hydroxylation of Phenols
;
_journal_name_full 'Inorganic Chemistry'
_journal_page_first 4564
_journal_page_last 4569
_journal_paper_doi 10.1021/ic7022049
_journal_volume 47
_journal_year 2008
_space_group_IT_number 14
_symmetry_cell_setting monoclinic
_symmetry_Int_Tables_number 14
_symmetry_space_group_name_Hall '-P 2ybc'
_symmetry_space_group_name_H-M 'P 1 21/c 1'
_cell_angle_alpha 90
_cell_angle_beta 90.170(5)
_cell_angle_gamma 90
_cell_length_a 12.7807(10)
_cell_length_b 19.0571(13)
_cell_length_c 18.1501(10)
_cell_volume 4420.7(5)
_cod_data_source_file ic7022049-file003_4.cif
_cod_data_source_block compound-4(CCDC-646120)
_cod_original_cell_volume 4420.67
_cod_original_sg_symbol_H-M 'P 21/c'
_cod_database_code 4304667

loop_
_symmetry_equiv_pos_site_id
_symmetry_equiv_pos_as_xyz
1 x,y,z
2 -x,1/2+y,1/2-z
3 -x,-y,-z
4 x,1/2-y,1/2+z

loop_
_atom_site_label
_atom_site_type_symbol
_atom_site_fract_x
_atom_site_fract_y
_atom_site_fract_z
ZN Zn 0.488935 0.572405 0.264643
N1 N 0.493364 0.668336 0.330783
N2 N 0.327092 0.599782 0.274196
N3 N 0.47795 0.502159 0.35954
N4 N 0.648921 0.549257 0.28711
C11 C 0.575903 0.703527 0.355498
H11A H 0.642189 0.690625 0.33941
C12 C 0.566254 0.759985 0.405487
H12A H 0.625561 0.783615 0.421917
C13 C 0.471228 0.77936 0.429148
H13A H 0.464656 0.816414 0.462156
C14 C 0.381871 0.743912 0.404254
C15 C 0.277575 0.759678 0.426878
H15A H 0.266725 0.794941 0.461443
C16 C 0.195879 0.72536 0.399891
H16A H 0.129161 0.737101 0.416073
C17 C 0.207628 0.670505 0.346304
C18 C 0.123702 0.635225 0.313134
H18A H 0.055315 0.646343 0.326038
C19 C 0.142667 0.584272 0.261607
H19A H 0.08742 0.560987 0.238814
C20 C 0.245656 0.567788 0.243792
H20A H 0.257815 0.532847 0.209087
C21 C 0.308664 0.651749 0.323932
C22 C 0.39681 0.688251 0.353286
C31 C 0.394412 0.47664 0.391618
H31A H 0.328971 0.492398 0.376372
C32 C 0.400037 0.425918 0.448686
H32A H 0.339349 0.408834 0.47041
C33 C 0.493573 0.40313 0.470685
H33A H 0.497977 0.369551 0.507746
C34 C 0.584875 0.428938 0.438904
C35 C 0.688132 0.408476 0.459734
H35A H 0.69679 0.375812 0.49733
C36 C 0.772701 0.434844 0.426838
H36A H 0.838847 0.421158 0.442771
C37 C 0.763296 0.483549 0.367792
C38 C 0.849124 0.509607 0.328686
H38A H 0.916759 0.496646 0.341945
C39 C 0.83296 0.55376 0.271493
H39A H 0.889614 0.571993 0.245775
C40 C 0.7311 0.571966 0.251069
H40A H 0.721161 0.601151 0.210583
C41 C 0.663434 0.505035 0.344971
C42 C 0.57327 0.47883 0.381935
O11 O 0.521682 0.620467 0.16519
O12 O 0.465481 0.47927 0.199289
MN Mn 0 0.5 0
O21 O -0.064465 0.598893 0.040901
O22 O -0.05553 0.523847 -0.112355
O23 O 0.144554 0.550704 -0.01625
O21 O 0.064465 0.401107 -0.040901
O22 O 0.05553 0.476153 0.112355
O23 O -0.144554 0.449296 0.01625
C1 C 0.789754 0.338292 0.249867
C2 C 0.842949 0.291641 0.295019
H2A H 0.915588 0.289524 0.293108
C3 C 0.789043 0.247942 0.343165
C4 C 0.680441 0.252423 0.346802
H4A H 0.643917 0.223551 0.379053
C5 C 0.625854 0.299958 0.30238
C6 C 0.681345 0.342292 0.254066
H6A H 0.645483 0.373779 0.224078
C7 C 0.847963 0.383385 0.195285
C8 C 0.846527 0.195023 0.390407
C9 C 0.508492 0.304789 0.305947
O1 O 0.794479 0.418608 0.15084
O2 O 0.946171 0.382724 0.19678
O3 O 0.944328 0.198824 0.393172
O4 O 0.79382 0.150866 0.424312
O5 O 0.460593 0.258771 0.342557
O6 O 0.464146 0.354207 0.272881
O31 O 1.0276 0.334644 0.441131
O32 O 1.12116 0.212848 0.308577
O33 O 1.08881 0.405097 0.312798
O34 O 0.262193 0.35391 0.231283
O35 O 0.278927 0.243355 0.415155
O36 O -0.268772 0.563245 -0.106495
O37 O -0.283157 0.605956 0.041099
O38 O 0.616396 0.476051 0.090146
O39 O 0.614304 0.07255 0.439222
O40 O 1.04135 0.304722 0.089366
O41 O 1.19585 0.325626 0.534199
O42 O 1.11145 0.49346 0.427137
O43 O 1.13761 0.246822 0.164426
